data_4341161
loop_
_publ_author_name
'Bai, Chunyan'
'Yu, Hongwei'
'Han, Shujuan'
'Pan, Shilie'
'Zhang, Bingbing'
'Wang, Ying'
'Wu, Hongping'
'Yang, Zhihua'

_publ_section_title
;
 Effect of halogen (cl, br) on the symmetry of flexible perovskite-related
 framework.
;
_journal_issue 20
_journal_name_full 'Inorganic chemistry'
_journal_page_first 11213
_journal_page_last 11220
_journal_paper_doi 10.1021/ic501814q
_journal_volume 53
_journal_year 2014
_chemical_formula_sum 'B6 Cl Na2 O10 Rb'
_chemical_formula_weight 391.76
_chemical_name_systematic
; 
 ? 
;
_space_group_IT_number 19
_symmetry_cell_setting orthorhombic
_symmetry_space_group_name_Hall 'P 2ac 2ab'
_symmetry_space_group_name_H-M 'P 21 21 21'
_atom_sites_solution_primary direct
_atom_sites_solution_secondary difmap
_audit_creation_method SHELXL-97
_cell_angle_alpha 90.00
_cell_angle_beta 90.00
_cell_angle_gamma 90.00
_cell_formula_units_Z 4
_cell_length_a 8.3251(3)
_cell_length_b 9.6543(3)
_cell_length_c 12.7544(4)
_cell_measurement_reflns_used 4870
_cell_measurement_temperature 296(2)
_cell_measurement_theta_max 27.31
_cell_measurement_theta_min 2.92
_cell_volume 1025.11(6)
_computing_cell_refinement 'Bruker SMART'
_computing_data_collection 'Bruker SMART'
_computing_data_reduction 'Bruker SAINT'
_computing_molecular_graphics 'Bruker SHELXTL'
_computing_publication_material 'Bruker SHELXTL'
_computing_structure_refinement 'SHELXL-97 (Sheldrick, 1997)'
_computing_structure_solution 'SHELXS-97 (Sheldrick, 1990)'
_diffrn_ambient_temperature 296(2)
_diffrn_measured_fraction_theta_full 0.998
_diffrn_measured_fraction_theta_max 0.998
_diffrn_measurement_device_type 'CCD area detector'
_diffrn_measurement_method 'phi and omega scans'
_diffrn_radiation_monochromator graphite
_diffrn_radiation_source 'fine-focus sealed tube'
_diffrn_radiation_type MoK\a
_diffrn_radiation_wavelength 0.71073
_diffrn_reflns_av_R_equivalents 0.0329
_diffrn_reflns_av_sigmaI/netI 0.0325
_diffrn_reflns_limit_h_max 10
_diffrn_reflns_limit_h_min -10
_diffrn_reflns_limit_k_max 12
_diffrn_reflns_limit_k_min -12
_diffrn_reflns_limit_l_max 16
_diffrn_reflns_limit_l_min -16
_diffrn_reflns_number 12470
_diffrn_reflns_theta_full 27.47
_diffrn_reflns_theta_max 27.47
_diffrn_reflns_theta_min 2.65
_exptl_absorpt_coefficient_mu 5.219
_exptl_absorpt_correction_T_max 1.0000
_exptl_absorpt_correction_T_min 0.8585
_exptl_absorpt_correction_type numerical
_exptl_absorpt_process_details Face-indexed
_exptl_crystal_colour colorless
_exptl_crystal_density_diffrn 2.538
_exptl_crystal_density_method 'not measured'
_exptl_crystal_description block
_exptl_crystal_F_000 744
_exptl_crystal_size_max 0.186
_exptl_crystal_size_mid 0.158
_exptl_crystal_size_min 0.149
_refine_diff_density_max 0.548
_refine_diff_density_min -0.743
_refine_diff_density_rms 0.088
_refine_ls_abs_structure_details 'Flack H D (1983), Acta Cryst. A39, 876-881'
_refine_ls_abs_structure_Flack 0.071(10)
_refine_ls_extinction_method none
_refine_ls_goodness_of_fit_ref 1.065
_refine_ls_matrix_type full
_refine_ls_number_parameters 181
_refine_ls_number_reflns 2340
_refine_ls_number_restraints 0
_refine_ls_restrained_S_all 1.065
_refine_ls_R_factor_all 0.0327
_refine_ls_R_factor_gt 0.0286
_refine_ls_shift/su_max 0.000
_refine_ls_shift/su_mean 0.000
_refine_ls_structure_factor_coef Fsqd
_refine_ls_weighting_details 'calc w=1/[\s^2^(Fo^2^)+(0.0326P)^2^+0.5774P] where P=(Fo^2^+2Fc^2^)/3'
_refine_ls_weighting_scheme calc
_refine_ls_wR_factor_gt 0.0680
_refine_ls_wR_factor_ref 0.0698
_reflns_number_gt 2150
_reflns_number_total 2340
_reflns_threshold_expression >2sigma(I)
_cod_data_source_file ic501814q_si_004.cif
_cod_data_source_block 1234
_cod_depositor_comments
;
The following automatic conversions were performed:

'_symmetry_cell_setting' value 'Orthorhombic' changed to
'orthorhombic' according to
/home/saulius/struct/COD-crude-data--automatic-downloads/rss-feeds/ACS/lib/dictionaries/cif_core.dic
dictionary named 'cif_core.dic' version 2.4.2 from
2011-04-26.

'_exptl_absorpt_correction_type' value 'Numerical'
changed to 'numerical' according to
/home/saulius/struct/COD-crude-data--automatic-downloads/rss-feeds/ACS/lib/dictionaries/cif_core.dic
dictionary named 'cif_core.dic' version 2.4.2 from 2011-04-26.

Automatic conversion script
Id: cif_fix_values 2281 2013-09-26 08:29:07Z andrius 

 Adding full bibliography for 4341160--4341162.cif.
;
_cod_original_sg_symbol_H-M P2(1)2(1)2(1)
_cod_database_code 4341161

loop_
_symmetry_equiv_pos_as_xyz
'x, y, z'
'-x+1/2, -y, z+1/2'
'-x, y+1/2, -z+1/2'
'x+1/2, -y+1/2, -z'

loop_
_atom_site_label
_atom_site_type_symbol
_atom_site_fract_x
_atom_site_fract_y
_atom_site_fract_z
_atom_site_U_iso_or_equiv
_atom_site_adp_type
_atom_site_occupancy
_atom_site_symmetry_multiplicity
_atom_site_calc_flag
Rb1 Rb 0.48002(4) 0.75221(4) 0.26203(3) 0.03761(12) Uani 1 1 d
Na1 Na 0.27079(19) 0.50330(18) 0.03538(15) 0.0420(4) Uani 1 1 d
Na2 Na 0.46055(18) 0.72025(14) -0.24235(10) 0.0350(3) Uani 1 1 d
B1 B 0.5484(4) 0.7383(4) 0.5221(2) 0.0121(6) Uani 1 1 d
B2 B 0.4585(4) 0.7655(3) -0.0129(2) 0.0117(6) Uani 1 1 d
B3 B 0.1996(3) 1.0047(4) 0.2270(2) 0.0125(6) Uani 1 1 d
B4 B 0.2085(4) 0.8672(3) 0.0609(2) 0.0097(6) Uani 1 1 d
B5 B 0.1170(3) 1.0007(3) 0.4218(2) 0.0104(5) Uani 1 1 d
B6 B 0.7916(4) 0.6355(3) 0.4402(3) 0.0096(6) Uani 1 1 d
O1 O 0.28121(18) 1.0010(2) 0.02006(14) 0.0081(4) Uani 1 1 d
O2 O 0.2210(2) 1.0044(3) 0.33224(17) 0.0231(5) Uani 1 1 d
O3 O 0.6872(2) 0.7508(2) 0.46637(14) 0.0149(4) Uani 1 1 d
O4 O 0.3221(2) 0.7555(2) 0.04591(15) 0.0146(4) Uani 1 1 d
O5 O 0.5140(3) 0.62289(19) 0.57978(15) 0.0161(4) Uani 1 1 d
O6 O 0.4494(3) 0.84927(19) 0.51501(16) 0.0156(5) Uani 1 1 d
O7 O 0.1864(2) 0.88241(19) 0.17459(16) 0.0140(4) Uani 1 1 d
O8 O 0.5581(2) 0.6556(2) -0.00802(16) 0.0148(4) Uani 1 1 d
O9 O 0.2040(3) 1.12756(19) 0.17437(16) 0.0143(4) Uani 1 1 d
O10 O 0.4890(3) 0.87842(19) -0.07482(16) 0.0200(5) Uani 1 1 d
Cl1 Cl 0.74153(12) 0.98720(12) 0.19576(9) 0.0437(3) Uani 1 1 d

loop_
_atom_site_aniso_label
_atom_site_aniso_U_11
_atom_site_aniso_U_22
_atom_site_aniso_U_33
_atom_site_aniso_U_23
_atom_site_aniso_U_13
_atom_site_aniso_U_12
Rb1 0.03218(17) 0.03701(19) 0.0436(2) 0.01625(17) -0.01858(15) -0.00490(17)
Na1 0.0532(9) 0.0177(7) 0.0551(10) 0.0004(9) -0.0131(7) 0.0000(8)
Na2 0.0427(7) 0.0396(8) 0.0227(6) -0.0008(5) -0.0079(6) 0.0250(6)
B1 0.0123(14) 0.0137(15) 0.0104(13) -0.0016(12) -0.0020(10) 0.0018(15)
B2 0.0132(13) 0.0113(15) 0.0107(12) -0.0036(11) 0.0022(11) 0.0002(14)
B3 0.0076(11) 0.0195(15) 0.0102(13) 0.0003(15) 0.0020(10) 0.0006(12)
B4 0.0096(14) 0.0087(14) 0.0108(16) -0.0012(12) 0.0039(12) 0.0017(11)
B5 0.0158(13) 0.0085(12) 0.0069(13) -0.0010(13) -0.0028(10) -0.0002(14)
B6 0.0086(13) 0.0075(14) 0.0128(16) 0.0008(12) -0.0004(12) -0.0002(11)
O1 0.0089(8) 0.0078(8) 0.0076(8) 0.0009(8) -0.0006(7) -0.0006(10)
O2 0.0229(10) 0.0354(12) 0.0109(10) 0.0000(10) -0.0002(8) -0.0045(11)
O3 0.0153(9) 0.0083(8) 0.0211(10) 0.0014(10) 0.0065(7) 0.0036(10)
O4 0.0134(8) 0.0102(9) 0.0202(10) 0.0028(10) 0.0054(7) 0.0003(10)
O5 0.0190(11) 0.0127(9) 0.0164(9) 0.0046(7) 0.0081(9) 0.0050(8)
O6 0.0125(11) 0.0100(10) 0.0244(12) 0.0037(8) 0.0053(9) 0.0027(8)
O7 0.0211(11) 0.0102(9) 0.0108(10) 0.0018(8) 0.0038(9) -0.0027(8)
O8 0.0136(11) 0.0107(10) 0.0200(10) 0.0042(8) 0.0055(8) 0.0047(8)
O9 0.0233(11) 0.0111(9) 0.0086(10) -0.0015(8) 0.0040(9) -0.0003(8)
O10 0.0238(13) 0.0125(9) 0.0237(11) 0.0065(8) 0.0135(10) 0.0097(9)
Cl1 0.0480(5) 0.0333(5) 0.0497(7) 0.0107(5) 0.0114(4) 0.0100(5)

loop_
_atom_type_symbol
_atom_type_description
_atom_type_scat_dispersion_real
_atom_type_scat_dispersion_imag
_atom_type_scat_source
B B 0.0013 0.0007 'International Tables Vol C Tables 4.2.6.8 and 6.1.1.4'
O O 0.0106 0.0060 'International Tables Vol C Tables 4.2.6.8 and 6.1.1.4'
Na Na 0.0362 0.0249 'International Tables Vol C Tables 4.2.6.8 and 6.1.1.4'
Cl Cl 0.1484 0.1585 'International Tables Vol C Tables 4.2.6.8 and 6.1.1.4'
Rb Rb -0.9393 2.9676 'International Tables Vol C Tables 4.2.6.8 and 6.1.1.4'

loop_
_geom_angle_atom_site_label_1
_geom_angle_atom_site_label_2
_geom_angle_atom_site_label_3
_geom_angle
_geom_angle_site_symmetry_1
_geom_angle_site_symmetry_3
O7 Rb1 O9 173.12(6) . 3_645
O7 Rb1 O4 45.70(5) . .
O9 Rb1 O4 128.66(6) 3_645 .
O7 Rb1 O3 140.36(5) . .
O9 Rb1 O3 44.76(5) 3_645 .
O4 Rb1 O3 171.99(5) . .
O7 Rb1 Cl1 85.81(4) . 3_645
O9 Rb1 Cl1 97.99(4) 3_645 3_645
O4 Rb1 Cl1 84.95(4) . 3_645
O3 Rb1 Cl1 100.05(4) . 3_645
O7 Rb1 Cl1 99.10(4) . .
O9 Rb1 Cl1 76.34(4) 3_645 .
O4 Rb1 Cl1 92.65(4) . .
O3 Rb1 Cl1 81.40(4) . .
Cl1 Rb1 Cl1 170.50(3) 3_645 .
O7 Rb1 O6 100.36(5) . .
O9 Rb1 O6 85.36(5) 3_645 .
O4 Rb1 O6 145.98(5) . .
O3 Rb1 O6 40.92(5) . .
Cl1 Rb1 O6 91.01(4) 3_645 .
Cl1 Rb1 O6 96.05(4) . .
O7 Rb1 O2 42.88(5) . .
O9 Rb1 O2 141.00(5) 3_645 .
O4 Rb1 O2 87.54(5) . .
O3 Rb1 O2 97.73(5) . .
Cl1 Rb1 O2 99.44(4) 3_645 .
Cl1 Rb1 O2 89.62(5) . .
O6 Rb1 O2 59.79(5) . .
O7 Rb1 B3 155.58(6) . 3_645
O9 Rb1 B3 21.68(7) 3_645 3_645
O4 Rb1 B3 111.25(6) . 3_645
O3 Rb1 B3 63.51(6) . 3_645
Cl1 Rb1 B3 83.64(5) 3_645 3_645
Cl1 Rb1 B3 88.69(6) . 3_645
O6 Rb1 B3 101.79(6) . 3_645
O2 Rb1 B3 161.20(6) . 3_645
O7 Rb1 O8 84.24(5) . .
O9 Rb1 O8 89.80(5) 3_645 .
O4 Rb1 O8 38.98(5) . .
O3 Rb1 O8 133.78(5) . .
Cl1 Rb1 O8 93.29(4) 3_645 .
Cl1 Rb1 O8 79.21(4) . .
O6 Rb1 O8 173.93(6) . .
O2 Rb1 O8 123.52(5) . .
B3 Rb1 O8 74.47(6) 3_645 .
O7 Rb1 Na2 140.27(4) . 4_565
O9 Rb1 Na2 34.05(4) 3_645 4_565
O4 Rb1 Na2 111.81(4) . 4_565
O3 Rb1 Na2 60.19(4) . 4_565
Cl1 Rb1 Na2 129.61(3) 3_645 4_565
Cl1 Rb1 Na2 43.26(3) . 4_565
O6 Rb1 Na2 96.71(4) . 4_565
O2 Rb1 Na2 127.26(4) . 4_565
B3 Rb1 Na2 46.01(6) 3_645 4_565
O8 Rb1 Na2 77.25(4) . 4_565
O7 Rb1 Na1 113.75(4) . 3_655
O9 Rb1 Na1 67.92(5) 3_645 3_655
O4 Rb1 Na1 141.21(5) . 3_655
O3 Rb1 Na1 36.76(5) . 3_655
Cl1 Rb1 Na1 131.11(3) 3_645 3_655
Cl1 Rb1 Na1 54.13(3) . 3_655
O6 Rb1 Na1 43.23(4) . 3_655
O2 Rb1 Na1 74.33(4) . 3_655
B3 Rb1 Na1 89.60(6) 3_645 3_655
O8 Rb1 Na1 131.22(4) . 3_655
Na2 Rb1 Na1 59.81(3) 4_565 3_655
O3 Na1 O4 161.70(9) 3_645 .
O3 Na1 O10 123.54(9) 3_645 4_465
O4 Na1 O10 73.71(7) . 4_465
O3 Na1 O5 71.52(7) 3_645 2_564
O4 Na1 O5 125.36(9) . 2_564
O10 Na1 O5 52.02(6) 4_465 2_564
O3 Na1 O6 50.40(7) 3_645 3_645
O4 Na1 O6 112.70(8) . 3_645
O10 Na1 O6 173.19(9) 4_465 3_645
O5 Na1 O6 121.81(9) 2_564 3_645
O3 Na1 O8 112.83(8) 3_645 .
O4 Na1 O8 50.27(6) . .
O10 Na1 O8 123.63(9) 4_465 .
O5 Na1 O8 175.63(9) 2_564 .
O6 Na1 O8 62.56(6) 3_645 .
O3 Na1 Cl1 91.91(8) 3_645 4_465
O4 Na1 Cl1 92.17(8) . 4_465
O10 Na1 Cl1 95.89(7) 4_465 4_465
O5 Na1 Cl1 98.58(7) 2_564 4_465
O6 Na1 Cl1 81.84(7) 3_645 4_465
O8 Na1 Cl1 81.96(7) . 4_465
O3 Na1 B1 25.80(7) 3_645 3_645
O4 Na1 B1 138.66(10) . 3_645
O10 Na1 B1 147.11(10) 4_465 3_645
O5 Na1 B1 95.98(9) 2_564 3_645
O6 Na1 B1 26.23(7) 3_645 3_645
O8 Na1 B1 88.39(8) . 3_645
Cl1 Na1 B1 80.08(7) 4_465 3_645
O3 Na1 Na2 63.03(6) 3_645 2_565
O4 Na1 Na2 124.63(8) . 2_565
O10 Na1 Na2 71.14(6) 4_465 2_565
O5 Na1 Na2 37.12(5) 2_564 2_565
O6 Na1 Na2 105.65(7) 3_645 2_565
O8 Na1 Na2 143.77(7) . 2_565
Cl1 Na1 Na2 132.42(6) 4_465 2_565
B1 Na1 Na2 87.48(7) 3_645 2_565
O3 Na1 Rb1 49.42(5) 3_645 3_645
O4 Na1 Rb1 117.34(7) . 3_645
O10 Na1 Rb1 125.50(7) 4_465 3_645
O5 Na1 Rb1 92.57(6) 2_564 3_645
O6 Na1 Rb1 54.43(5) 3_645 3_645
O8 Na1 Rb1 90.16(5) . 3_645
Cl1 Na1 Rb1 133.38(6) 4_465 3_645
B1 Na1 Rb1 53.70(6) 3_645 3_645
Na2 Na1 Rb1 59.01(3) 2_565 3_645
O3 Na1 Rb1 62.75(6) 3_645 2_564
O4 Na1 Rb1 128.75(7) . 2_564
O10 Na1 Rb1 88.51(6) 4_465 2_564
O5 Na1 Rb1 62.50(5) 2_564 2_564
O6 Na1 Rb1 85.56(6) 3_645 2_564
O8 Na1 Rb1 119.46(7) . 2_564
Cl1 Na1 Rb1 41.36(3) 4_465 2_564
B1 Na1 Rb1 66.82(6) 3_645 2_564
Na2 Na1 Rb1 91.60(4) 2_565 2_564
Rb1 Na1 Rb1 112.15(4) 3_645 2_564
O9 Na2 O7 161.70(11) 2_574 4_565
O9 Na2 O5 85.76(8) 2_574 1_554
O7 Na2 O5 91.93(8) 4_565 1_554
O9 Na2 O10 93.35(8) 2_574 .
O7 Na2 O10 82.61(8) 4_565 .
O5 Na2 O10 159.83(10) 1_554 .
O9 Na2 Cl1 99.83(8) 2_574 4_465
O7 Na2 Cl1 98.40(7) 4_565 4_465
O5 Na2 Cl1 92.29(7) 1_554 4_465
O10 Na2 Cl1 107.68(7) . 4_465
O9 Na2 B3 155.94(10) 2_574 4_565
O7 Na2 B3 26.46(8) 4_565 4_565
O5 Na2 B3 70.31(8) 1_554 4_565
O10 Na2 B3 108.16(8) . 4_565
Cl1 Na2 B3 84.13(7) 4_465 4_565
O9 Na2 B3 25.57(8) 2_574 2_574
O7 Na2 B3 142.79(10) 4_565 2_574
O5 Na2 B3 107.12(9) 1_554 2_574
O10 Na2 B3 68.44(8) . 2_574
Cl1 Na2 B3 112.06(8) 4_465 2_574
B3 Na2 B3 163.80(10) 4_565 2_574
O9 Na2 B1 69.66(9) 2_574 1_554
O7 Na2 B1 101.32(9) 4_565 1_554
O5 Na2 B1 25.48(8) 1_554 1_554
O10 Na2 B1 137.08(10) . 1_554
Cl1 Na2 B1 113.81(8) 4_465 1_554
B3 Na2 B1 86.94(9) 4_565 1_554
B3 Na2 B1 85.90(9) 2_574 1_554
O9 Na2 Rb1 47.75(6) 2_574 4_465
O7 Na2 Rb1 150.25(8) 4_565 4_465
O5 Na2 Rb1 98.37(6) 1_554 4_465
O10 Na2 Rb1 95.84(6) . 4_465
Cl1 Na2 Rb1 53.59(3) 4_465 4_465
B3 Na2 Rb1 136.40(8) 4_565 4_465
B3 Na2 Rb1 59.35(6) 2_574 4_465
B1 Na2 Rb1 99.83(7) 1_554 4_465
O9 Na2 Na1 74.38(7) 2_574 2_564
O7 Na2 Na1 115.03(7) 4_565 2_564
O5 Na2 Na1 41.22(6) 1_554 2_564
O10 Na2 Na1 156.70(7) . 2_564
Cl1 Na2 Na1 56.80(4) 4_465 2_564
B3 Na2 Na1 88.57(7) 4_565 2_564
B3 Na2 Na1 99.75(7) 2_574 2_564
B1 Na2 Na1 57.53(7) 1_554 2_564
Rb1 Na2 Na1 61.18(3) 4_465 2_564
O9 Na2 Rb1 122.28(7) 2_574 4_565
O7 Na2 Rb1 39.80(6) 4_565 4_565
O5 Na2 Rb1 78.05(6) 1_554 4_565
O10 Na2 Rb1 85.52(6) . 4_565
Cl1 Na2 Rb1 135.39(5) 4_465 4_565
B3 Na2 Rb1 51.48(6) 4_565 4_565
B3 Na2 Rb1 112.42(7) 2_574 4_565
B1 Na2 Rb1 72.86(6) 1_554 4_565
Rb1 Na2 Rb1 169.94(4) 4_465 4_565
Na1 Na2 Rb1 117.77(4) 2_564 4_565
O6 B1 O3 114.3(3) . .
O6 B1 O5 123.6(3) . .
O3 B1 O5 122.1(3) . .
O6 B1 Na1 67.77(16) . 3_655
O3 B1 Na1 51.88(15) . 3_655
O5 B1 Na1 156.2(2) . 3_655
O6 B1 Na2 88.02(16) . 1_556
O3 B1 Na2 135.35(18) . 1_556
O5 B1 Na2 51.82(12) . 1_556
Na1 B1 Na2 113.32(11) 3_655 1_556
O8 B2 O4 115.5(3) . .
O8 B2 O10 122.6(3) . .
O4 B2 O10 121.8(3) . .
O2 B3 O7 119.7(3) . .
O2 B3 O9 119.1(3) . .
O7 B3 O9 121.0(3) . .
O2 B3 Na2 91.23(19) . 4_465
O7 B3 Na2 48.71(13) . 4_465
O9 B3 Na2 133.71(18) . 4_465
O2 B3 Na2 86.02(19) . 2_575
O7 B3 Na2 142.82(19) . 2_575
O9 B3 Na2 46.00(13) . 2_575
Na2 B3 Na2 110.08(8) 4_465 2_575
O2 B3 Rb1 82.22(17) . 3_655
O7 B3 Rb1 131.13(17) . 3_655
O9 B3 Rb1 54.47(14) . 3_655
Na2 B3 Rb1 171.74(12) 4_465 3_655
Na2 B3 Rb1 74.64(8) 2_575 3_655
O8 B4 O4 113.1(2) 4_465 .
O8 B4 O7 111.6(2) 4_465 .
O4 B4 O7 106.7(2) . .
O8 B4 O1 108.4(2) 4_465 .
O4 B4 O1 109.1(2) . .
O7 B4 O1 107.7(2) . .
O2 B5 O10 111.6(2) . 2_575
O2 B5 O5 111.2(2) . 4_466
O10 B5 O5 107.2(2) 2_575 4_466
O2 B5 O1 108.8(2) . 2_575
O10 B5 O1 108.8(2) 2_575 2_575
O5 B5 O1 109.2(2) 4_466 2_575
O6 B6 O3 112.2(2) 4_566 .
O6 B6 O9 112.3(2) 4_566 3_645
O3 B6 O9 106.6(2) . 3_645
O6 B6 O1 108.6(2) 4_566 3_645
O3 B6 O1 109.9(2) . 3_645
O9 B6 O1 107.3(2) 3_645 3_645
B5 O1 B4 119.9(2) 2_574 .
B5 O1 B6 120.6(2) 2_574 3_655
B4 O1 B6 116.96(18) . 3_655
B3 O2 B5 135.3(2) . .
B3 O2 Rb1 79.75(18) . .
B5 O2 Rb1 125.41(18) . .
B1 O3 B6 124.1(2) . .
B1 O3 Na1 102.32(18) . 3_655
B6 O3 Na1 132.22(17) . 3_655
B1 O3 Rb1 88.12(14) . .
B6 O3 Rb1 98.16(15) . .
Na1 O3 Rb1 93.82(7) 3_655 .
B2 O4 B4 124.3(2) . .
B2 O4 Na1 100.58(18) . .
B4 O4 Na1 128.84(16) . .
B2 O4 Rb1 97.97(16) . .
B4 O4 Rb1 99.78(16) . .
Na1 O4 Rb1 96.50(7) . .
B1 O5 B5 122.2(2) . 4_566
B1 O5 Na2 102.71(16) . 1_556
B5 O5 Na2 114.98(15) 4_566 1_556
B1 O5 Na1 115.79(18) . 2_565
B5 O5 Na1 98.15(15) 4_566 2_565
Na2 O5 Na1 101.67(9) 1_556 2_565
B1 O6 B6 127.5(2) . 4_466
B1 O6 Na1 86.00(17) . 3_655
B6 O6 Na1 141.77(18) 4_466 3_655
B1 O6 Rb1 78.33(14) . .
B6 O6 Rb1 118.51(17) 4_466 .
Na1 O6 Rb1 82.34(6) 3_655 .
B3 O7 B4 124.1(2) . .
B3 O7 Na2 104.83(16) . 4_465
B4 O7 Na2 115.56(17) . 4_465
B3 O7 Rb1 96.68(16) . .
B4 O7 Rb1 103.03(16) . .
Na2 O7 Rb1 110.53(8) 4_465 .
B2 O8 B4 129.3(2) . 4_565
B2 O8 Na1 84.22(17) . .
B4 O8 Na1 137.68(17) 4_565 .
B2 O8 Rb1 74.40(15) . .
B4 O8 Rb1 129.81(16) 4_565 .
Na1 O8 Rb1 78.39(6) . .
B3 O9 B6 122.5(2) . 3_655
B3 O9 Na2 108.43(17) . 2_575
B6 O9 Na2 116.58(17) 3_655 2_575
B3 O9 Rb1 103.85(16) . 3_655
B6 O9 Rb1 103.11(16) 3_655 3_655
Na2 O9 Rb1 98.20(8) 2_575 3_655
B2 O10 B5 122.7(2) . 2_574
B2 O10 Na2 89.41(16) . .
B5 O10 Na2 112.56(16) 2_574 .
B2 O10 Na1 113.35(19) . 4_565
B5 O10 Na1 101.26(15) 2_574 4_565
Na2 O10 Na1 118.79(9) . 4_565
Na2 Cl1 Na1 100.47(5) 4_565 4_565
Na2 Cl1 Rb1 157.01(5) 4_565 3_655
Na1 Cl1 Rb1 100.97(5) 4_565 3_655
Na2 Cl1 Rb1 83.15(4) 4_565 .
Na1 Cl1 Rb1 109.59(5) 4_565 .
Rb1 Cl1 Rb1 97.36(2) 3_655 .

loop_
_geom_bond_atom_site_label_1
_geom_bond_atom_site_label_2
_geom_bond_distance
_geom_bond_site_symmetry_2
Rb1 O7 2.966(2) .
Rb1 O9 3.004(2) 3_645
Rb1 O4 3.0540(19) .
Rb1 O3 3.1252(19) .
Rb1 Cl1 3.1996(11) 3_645
Rb1 Cl1 3.2560(11) .
Rb1 O6 3.370(2) .
Rb1 O2 3.374(2) .
Rb1 B3 3.584(3) 3_645
Rb1 O8 3.627(2) .
Rb1 Na2 4.0171(15) 4_565
Rb1 Na1 4.1056(17) 3_655
Na1 O3 2.462(3) 3_645
Na1 O4 2.476(3) .
Na1 O10 2.657(3) 4_465
Na1 O5 2.725(3) 2_564
Na1 O6 2.837(3) 3_645
Na1 O8 2.862(3) .
Na1 Cl1 2.960(2) 4_465
Na1 B1 3.058(4) 3_645
Na1 Na2 4.050(2) 2_565
Na1 Rb1 4.1056(17) 3_645
Na1 Rb1 4.7539(18) 2_564
Na2 O9 2.273(2) 2_574
Na2 O7 2.294(2) 4_565
Na2 O5 2.496(2) 1_554
Na2 O10 2.637(2) .
Na2 Cl1 2.7729(19) 4_465
Na2 B3 2.952(3) 4_565
Na2 B3 2.997(4) 2_574
Na2 B1 3.097(3) 1_554
Na2 Rb1 4.0171(15) 4_465
Na2 Na1 4.050(2) 2_564
Na2 Rb1 4.3401(16) 4_565
B1 O6 1.354(4) .
B1 O3 1.362(3) .
B1 O5 1.366(4) .
B1 Na1 3.058(4) 3_655
B1 Na2 3.097(3) 1_556
B2 O8 1.348(4) .
B2 O4 1.364(4) .
B2 O10 1.370(4) .
B3 O2 1.354(4) .
B3 O7 1.361(4) .
B3 O9 1.364(4) .
B3 Na2 2.952(3) 4_465
B3 Na2 2.997(4) 2_575
B3 Rb1 3.584(3) 3_655
B4 O8 1.439(4) 4_465
B4 O4 1.447(4) .
B4 O7 1.469(4) .
B4 O1 1.518(4) .
B5 O2 1.434(3) .
B5 O10 1.464(4) 2_575
B5 O5 1.470(3) 4_466
B5 O1 1.513(3) 2_575
B6 O6 1.440(4) 4_566
B6 O3 1.451(4) .
B6 O9 1.464(4) 3_645
B6 O1 1.521(4) 3_645
O1 B5 1.513(3) 2_574
O1 B6 1.521(4) 3_655
O3 Na1 2.462(3) 3_655
O5 B5 1.470(3) 4_566
O5 Na2 2.496(2) 1_556
O5 Na1 2.725(3) 2_565
O6 B6 1.440(4) 4_466
O6 Na1 2.837(3) 3_655
O7 Na2 2.294(2) 4_465
O8 B4 1.439(4) 4_565
O9 B6 1.464(4) 3_655
O9 Na2 2.273(2) 2_575
O9 Rb1 3.004(2) 3_655
O10 B5 1.464(4) 2_574
O10 Na1 2.657(3) 4_565
Cl1 Na2 2.7729(19) 4_565
Cl1 Na1 2.960(2) 4_565
Cl1 Rb1 3.1996(11) 3_655
